data_7019684
loop_
_publ_author_name
'Roters, Steffi'
'Appelt, Christian'
'Westenberg, Hauke'
'Hepp, Alexander'
'Slootweg, J. Chris'
'Lammertsma, Koop'
'Uhl, Werner'

_publ_section_title
;
 Dimeric aluminum-phosphorus compounds as masked frustrated Lewis pairs
 for small molecule activation.
;
_journal_issue 30
_journal_name_full 'Dalton transactions (Cambridge, England : 2003)'
_journal_page_first 9033
_journal_page_last 9045
_journal_paper_doi 10.1039/c2dt30080j
_journal_volume 41
_journal_year 2012
_chemical_formula_sum 'C19 H30 Al O2 P'
_chemical_formula_weight 348.38
_chemical_name_systematic
;
?
;
_space_group_IT_number 2
_symmetry_cell_setting triclinic
_symmetry_space_group_name_Hall '-P 1'
_symmetry_space_group_name_H-M 'P -1'
_atom_sites_solution_hydrogens geom
_atom_sites_solution_primary direct
_atom_sites_solution_secondary difmap
_audit_creation_method SHELXL-97
_cell_angle_alpha 91.206(3)
_cell_angle_beta 91.247(3)
_cell_angle_gamma 114.460(3)
_cell_formula_units_Z 2
_cell_length_a 7.7790(3)
_cell_length_b 9.1298(3)
_cell_length_c 15.9543(5)
_cell_measurement_reflns_used 53595
_cell_measurement_temperature 153(2)
_cell_measurement_theta_max 28.33
_cell_measurement_theta_min 2.45
_cell_volume 1030.59(7)
_computing_cell_refinement 'STOE X-AREA'
_computing_data_collection 'STOE X-AREA'
_computing_data_reduction 'STOE X-RED'
_computing_molecular_graphics 'Bruker SHELXTL'
_computing_publication_material 'Bruker SHELXTL'
_computing_structure_refinement 'SHELXL-97 (Sheldrick, 1997)'
_computing_structure_solution 'SHELXS-97 (Sheldrick, 1990)'
_diffrn_ambient_temperature 153(2)
_diffrn_measured_fraction_theta_full 0.995
_diffrn_measured_fraction_theta_max 0.995
_diffrn_measurement_device_type 'imaging plate detector system'
_diffrn_measurement_method 'rotation method'
_diffrn_radiation_monochromator graphite
_diffrn_radiation_source 'fine-focus sealed tube'
_diffrn_radiation_type MoK\a
_diffrn_radiation_wavelength 0.71073
_diffrn_reflns_av_R_equivalents 0.0394
_diffrn_reflns_av_sigmaI/netI 0.0433
_diffrn_reflns_limit_h_max 9
_diffrn_reflns_limit_h_min -10
_diffrn_reflns_limit_k_max 12
_diffrn_reflns_limit_k_min -12
_diffrn_reflns_limit_l_max 20
_diffrn_reflns_limit_l_min -21
_diffrn_reflns_number 9368
_diffrn_reflns_theta_full 27.95
_diffrn_reflns_theta_max 27.95
_diffrn_reflns_theta_min 2.45
_exptl_absorpt_coefficient_mu 0.183
_exptl_absorpt_correction_T_max 0.9802
_exptl_absorpt_correction_T_min 0.9289
_exptl_absorpt_correction_type empirical
_exptl_absorpt_process_details SADABS
_exptl_crystal_colour colourless
_exptl_crystal_density_diffrn 1.123
_exptl_crystal_density_method 'not measured'
_exptl_crystal_description block
_exptl_crystal_F_000 376
_exptl_crystal_size_max 0.41
_exptl_crystal_size_mid 0.27
_exptl_crystal_size_min 0.11
_refine_diff_density_max 0.314
_refine_diff_density_min -0.386
_refine_diff_density_rms 0.038
_refine_ls_extinction_method none
_refine_ls_goodness_of_fit_ref 1.070
_refine_ls_hydrogen_treatment constr
_refine_ls_matrix_type full
_refine_ls_number_parameters 214
_refine_ls_number_reflns 4907
_refine_ls_number_restraints 0
_refine_ls_restrained_S_all 1.070
_refine_ls_R_factor_all 0.0441
_refine_ls_R_factor_gt 0.0353
_refine_ls_shift/su_max 0.001
_refine_ls_shift/su_mean 0.000
_refine_ls_structure_factor_coef Fsqd
_refine_ls_weighting_details 'calc w=1/[\s^2^(Fo^2^)+(0.0417P)^2^+0.0834P] where P=(Fo^2^+2Fc^2^)/3'
_refine_ls_weighting_scheme calc
_refine_ls_wR_factor_gt 0.0910
_refine_ls_wR_factor_ref 0.0932
_reflns_number_gt 3990
_reflns_number_total 4907
_reflns_threshold_expression >2sigma(I)
_cod_data_source_file c2dt30080j.txt
_cod_data_source_block 5
_cod_original_cell_volume 1030.58(6)
_cod_database_code 7019684

loop_
_symmetry_equiv_pos_as_xyz
'x, y, z'
'-x, -y, -z'

loop_
_atom_site_label
_atom_site_type_symbol
_atom_site_fract_x
_atom_site_fract_y
_atom_site_fract_z
_atom_site_U_iso_or_equiv
_atom_site_adp_type
_atom_site_occupancy
_atom_site_symmetry_multiplicity
_atom_site_calc_flag
_atom_site_refinement_flags
P1 P 0.66384(5) 0.22648(4) 0.159881(19) 0.02713(9) Uani 1 1 d .
C11 C 0.72458(18) 0.41171(17) 0.10669(8) 0.0308(3) Uani 1 1 d .
C111 C 0.7704(2) 0.55679(18) 0.15085(9) 0.0357(3) Uani 1 1 d .
H111 H 0.7733 0.5597 0.2104 0.043 Uiso 1 1 calc R
C112 C 0.8117(2) 0.69703(19) 0.10784(10) 0.0426(3) Uani 1 1 d .
H112 H 0.8422 0.7958 0.1381 0.051 Uiso 1 1 calc R
C113 C 0.8091(2) 0.6943(2) 0.02152(10) 0.0443(4) Uani 1 1 d .
H113 H 0.8384 0.7910 -0.0076 0.053 Uiso 1 1 calc R
C114 C 0.7638(3) 0.5512(2) -0.02257(10) 0.0527(4) Uani 1 1 d .
H114 H 0.7614 0.5496 -0.0821 0.063 Uiso 1 1 calc R
C115 C 0.7216(3) 0.4098(2) 0.01909(9) 0.0465(4) Uani 1 1 d .
H115 H 0.6908 0.3115 -0.0118 0.056 Uiso 1 1 calc R
C12 C 0.74041(17) 0.24910(15) 0.26649(7) 0.0265(3) Uani 1 1 d .
C121 C 0.63058(18) 0.27988(16) 0.32180(8) 0.0294(3) Uani 1 1 d .
H121 H 0.5209 0.2872 0.2987 0.035 Uiso 1 1 calc R
C122 C 0.65897(19) 0.30427(18) 0.41566(8) 0.0331(3) Uani 1 1 d .
C123 C 0.4742(2) 0.1926(2) 0.45530(10) 0.0492(4) Uani 1 1 d .
H12A H 0.3704 0.2175 0.4343 0.074 Uiso 1 1 calc R
H12B H 0.4870 0.2087 0.5164 0.074 Uiso 1 1 calc R
H12C H 0.4474 0.0803 0.4405 0.074 Uiso 1 1 calc R
C124 C 0.8220(2) 0.2697(2) 0.44990(9) 0.0430(4) Uani 1 1 d .
H12D H 0.7986 0.1580 0.4356 0.064 Uiso 1 1 calc R
H12E H 0.8326 0.2864 0.5110 0.064 Uiso 1 1 calc R
H12F H 0.9398 0.3425 0.4251 0.064 Uiso 1 1 calc R
C125 C 0.6965(2) 0.4797(2) 0.43664(9) 0.0435(4) Uani 1 1 d .
H12G H 0.8145 0.5515 0.4116 0.065 Uiso 1 1 calc R
H12H H 0.7071 0.4979 0.4977 0.065 Uiso 1 1 calc R
H12I H 0.5918 0.5019 0.4141 0.065 Uiso 1 1 calc R
C13 C 0.41834(19) 0.10143(18) 0.13647(9) 0.0372(3) Uani 1 1 d .
H13A H 0.3411 0.1547 0.1598 0.045 Uiso 1 1 calc R
H13B H 0.3965 0.0912 0.0748 0.045 Uiso 1 1 calc R
C131 C 0.3529(2) -0.0656(2) 0.17156(11) 0.0511(4) Uani 1 1 d .
H13C H 0.4321 -0.1176 0.1506 0.077 Uiso 1 1 calc R
H13D H 0.2210 -0.1301 0.1537 0.077 Uiso 1 1 calc R
H13E H 0.3633 -0.0570 0.2330 0.077 Uiso 1 1 calc R
C14 C 0.80647(19) 0.12665(16) 0.11116(8) 0.0319(3) Uani 1 1 d .
O11 O 0.95097(13) 0.14304(12) 0.15752(6) 0.0342(2) Uani 1 1 d .
O12 O 0.75967(15) 0.05972(14) 0.04284(6) 0.0451(3) Uani 1 1 d .
Al1 Al 0.97782(5) 0.20592(5) 0.27102(2) 0.03051(11) Uani 1 1 d .
C15 C 0.9536(3) 0.0073(2) 0.32604(10) 0.0490(4) Uani 1 1 d .
H15A H 1.0407 -0.0332 0.3001 0.059 Uiso 1 1 calc R
H15B H 0.9922 0.0328 0.3860 0.059 Uiso 1 1 calc R
C151 C 0.7528(3) -0.1250(2) 0.31941(13) 0.0653(5) Uani 1 1 d .
H15C H 0.6669 -0.0881 0.3479 0.098 Uiso 1 1 calc R
H15D H 0.7499 -0.2219 0.3458 0.098 Uiso 1 1 calc R
H15E H 0.7129 -0.1497 0.2602 0.098 Uiso 1 1 calc R
C16 C 1.2134(2) 0.40301(19) 0.28719(10) 0.0407(3) Uani 1 1 d .
H16A H 1.2677 0.4015 0.3437 0.049 Uiso 1 1 calc R
H16B H 1.3044 0.3985 0.2459 0.049 Uiso 1 1 calc R
C161 C 1.1987(2) 0.5636(2) 0.27906(13) 0.0568(5) Uani 1 1 d .
H16C H 1.1561 0.5720 0.2218 0.085 Uiso 1 1 calc R
H16D H 1.3228 0.6519 0.2912 0.085 Uiso 1 1 calc R
H16E H 1.1078 0.5701 0.3189 0.085 Uiso 1 1 calc R

loop_
_atom_site_aniso_label
_atom_site_aniso_U_11
_atom_site_aniso_U_22
_atom_site_aniso_U_33
_atom_site_aniso_U_23
_atom_site_aniso_U_13
_atom_site_aniso_U_12
P1 0.03214(17) 0.03006(19) 0.02160(15) -0.00236(13) 0.00030(12) 0.01549(13)
C11 0.0354(7) 0.0358(7) 0.0259(6) 0.0009(5) 0.0017(5) 0.0193(6)
C111 0.0456(8) 0.0355(8) 0.0293(6) 0.0003(6) 0.0009(6) 0.0203(6)
C112 0.0497(8) 0.0353(8) 0.0471(8) 0.0050(7) 0.0043(7) 0.0218(7)
C113 0.0464(8) 0.0461(9) 0.0482(9) 0.0185(7) 0.0119(7) 0.0258(7)
C114 0.0774(12) 0.0621(12) 0.0300(7) 0.0144(8) 0.0113(8) 0.0393(10)
C115 0.0712(11) 0.0489(10) 0.0266(7) 0.0017(7) 0.0042(7) 0.0321(8)
C12 0.0309(6) 0.0269(6) 0.0236(6) 0.0004(5) 0.0015(5) 0.0141(5)
C121 0.0321(6) 0.0346(7) 0.0253(6) 0.0004(5) 0.0001(5) 0.0176(5)
C122 0.0379(7) 0.0437(8) 0.0231(6) -0.0001(6) 0.0030(5) 0.0224(6)
C123 0.0513(9) 0.0636(11) 0.0358(8) 0.0135(8) 0.0132(7) 0.0258(8)
C124 0.0517(9) 0.0627(11) 0.0255(6) -0.0014(7) -0.0030(6) 0.0350(8)
C125 0.0524(9) 0.0504(10) 0.0348(7) -0.0096(7) -0.0019(6) 0.0291(8)
C13 0.0357(7) 0.0415(8) 0.0336(7) -0.0062(6) -0.0029(6) 0.0159(6)
C131 0.0417(8) 0.0422(9) 0.0569(10) -0.0032(8) 0.0004(7) 0.0052(7)
C14 0.0394(7) 0.0307(7) 0.0284(6) -0.0002(5) 0.0056(5) 0.0173(6)
O11 0.0385(5) 0.0423(6) 0.0293(5) -0.0010(4) 0.0041(4) 0.0242(4)
O12 0.0547(6) 0.0526(7) 0.0333(5) -0.0160(5) -0.0020(5) 0.0285(5)
Al1 0.0329(2) 0.0366(2) 0.0279(2) 0.00208(17) 0.00226(15) 0.02014(17)
C15 0.0659(11) 0.0563(11) 0.0430(8) 0.0104(8) 0.0115(8) 0.0425(9)
C151 0.0900(14) 0.0424(10) 0.0670(12) 0.0160(9) 0.0296(11) 0.0291(10)
C16 0.0323(7) 0.0505(9) 0.0405(8) 0.0009(7) -0.0010(6) 0.0185(6)
C161 0.0424(9) 0.0421(10) 0.0787(13) 0.0031(9) 0.0000(8) 0.0103(7)

loop_
_atom_type_symbol
_atom_type_description
_atom_type_scat_dispersion_real
_atom_type_scat_dispersion_imag
_atom_type_scat_source
C C 0.0033 0.0016 'International Tables Vol C Tables 4.2.6.8 and 6.1.1.4'
H H 0.0000 0.0000 'International Tables Vol C Tables 4.2.6.8 and 6.1.1.4'
O O 0.0106 0.0060 'International Tables Vol C Tables 4.2.6.8 and 6.1.1.4'
Al Al 0.0645 0.0514 'International Tables Vol C Tables 4.2.6.8 and 6.1.1.4'
P P 0.1023 0.0942 'International Tables Vol C Tables 4.2.6.8 and 6.1.1.4'

loop_
_geom_angle_atom_site_label_1
_geom_angle_atom_site_label_2
_geom_angle_atom_site_label_3
_geom_angle
C12 P1 C11 114.84(6)
C12 P1 C13 117.02(6)
C11 P1 C13 107.94(7)
C12 P1 C14 102.45(6)
C11 P1 C14 105.81(6)
C13 P1 C14 107.85(6)
C111 C11 C115 119.29(13)
C111 C11 P1 121.36(10)
C115 C11 P1 119.34(11)
C112 C111 C11 119.94(13)
C112 C111 H111 120.0
C11 C111 H111 120.0
C113 C112 C111 120.46(15)
C113 C112 H112 119.8
C111 C112 H112 119.8
C112 C113 C114 119.90(14)
C112 C113 H113 120.0
C114 C113 H113 120.0
C113 C114 C115 120.59(14)
C113 C114 H114 119.7
C115 C114 H114 119.7
C114 C115 C11 119.82(15)
C114 C115 H115 120.1
C11 C115 H115 120.1
C121 C12 P1 116.46(10)
C121 C12 Al1 136.94(10)
P1 C12 Al1 106.49(6)
C12 C121 C122 128.40(12)
C12 C121 H121 115.8
C122 C121 H121 115.8
C121 C122 C124 113.20(10)
C121 C122 C125 107.27(11)
C124 C122 C125 109.64(13)
C121 C122 C123 107.64(12)
C124 C122 C123 109.83(12)
C125 C122 C123 109.15(12)
C122 C123 H12A 109.5
C122 C123 H12B 109.5
H12A C123 H12B 109.5
C122 C123 H12C 109.5
H12A C123 H12C 109.5
H12B C123 H12C 109.5
C122 C124 H12D 109.5
C122 C124 H12E 109.5
H12D C124 H12E 109.5
C122 C124 H12F 109.5
H12D C124 H12F 109.5
H12E C124 H12F 109.5
C122 C125 H12G 109.5
C122 C125 H12H 109.5
H12G C125 H12H 109.5
C122 C125 H12I 109.5
H12G C125 H12I 109.5
H12H C125 H12I 109.5
C131 C13 P1 113.27(11)
C131 C13 H13A 108.9
P1 C13 H13A 108.9
C131 C13 H13B 108.9
P1 C13 H13B 108.9
H13A C13 H13B 107.7
C13 C131 H13C 109.5
C13 C131 H13D 109.5
H13C C131 H13D 109.5
C13 C131 H13E 109.5
H13C C131 H13E 109.5
H13D C131 H13E 109.5
O12 C14 O11 127.85(12)
O12 C14 P1 119.97(11)
O11 C14 P1 112.17(9)
C14 O11 Al1 123.26(8)
O11 Al1 C15 102.11(6)
O11 Al1 C16 108.12(6)
C15 Al1 C16 119.63(7)
O11 Al1 C12 92.61(5)
C15 Al1 C12 115.95(6)
C16 Al1 C12 113.46(6)
C151 C15 Al1 112.90(12)
C151 C15 H15A 109.0
Al1 C15 H15A 109.0
C151 C15 H15B 109.0
Al1 C15 H15B 109.0
H15A C15 H15B 107.8
C15 C151 H15C 109.5
C15 C151 H15D 109.5
H15C C151 H15D 109.5
C15 C151 H15E 109.5
H15C C151 H15E 109.5
H15D C151 H15E 109.5
C161 C16 Al1 117.08(10)
C161 C16 H16A 108.0
Al1 C16 H16A 108.0
C161 C16 H16B 108.0
Al1 C16 H16B 108.0
H16A C16 H16B 107.3
C16 C161 H16C 109.5
C16 C161 H16D 109.5
H16C C161 H16D 109.5
C16 C161 H16E 109.5
H16C C161 H16E 109.5
H16D C161 H16E 109.5

loop_
_geom_bond_atom_site_label_1
_geom_bond_atom_site_label_2
_geom_bond_distance
P1 C12 1.7691(13)
P1 C11 1.7943(14)
P1 C13 1.7988(14)
P1 C14 1.8738(13)
C11 C111 1.3917(19)
C11 C115 1.3969(18)
C111 C112 1.385(2)
C111 H111 0.9500
C112 C113 1.376(2)
C112 H112 0.9500
C113 C114 1.377(2)
C113 H113 0.9500
C114 C115 1.382(2)
C114 H114 0.9500
C115 H115 0.9500
C12 C121 1.3449(16)
C12 Al1 2.0420(12)
C121 C122 1.5071(17)
C121 H121 0.9500
C122 C124 1.5216(19)
C122 C125 1.532(2)
C122 C123 1.536(2)
C123 H12A 0.9800
C123 H12B 0.9800
C123 H12C 0.9800
C124 H12D 0.9800
C124 H12E 0.9800
C124 H12F 0.9800
C125 H12G 0.9800
C125 H12H 0.9800
C125 H12I 0.9800
C13 C131 1.518(2)
C13 H13A 0.9900
C13 H13B 0.9900
C131 H13C 0.9800
C131 H13D 0.9800
C131 H13E 0.9800
C14 O12 1.2102(16)
C14 O11 1.2856(17)
O11 Al1 1.8688(10)
Al1 C15 1.9714(17)
Al1 C16 1.9730(16)
C15 C151 1.528(3)
C15 H15A 0.9900
C15 H15B 0.9900
C151 H15C 0.9800
C151 H15D 0.9800
C151 H15E 0.9800
C16 C161 1.525(2)
C16 H16A 0.9900
C16 H16B 0.9900
C161 H16C 0.9800
C161 H16D 0.9800
C161 H16E 0.9800

loop_
_geom_torsion_atom_site_label_1
_geom_torsion_atom_site_label_2
_geom_torsion_atom_site_label_3
_geom_torsion_atom_site_label_4
_geom_torsion
C12 P1 C11 C111 -20.00(13)
C13 P1 C11 C111 112.54(12)
C14 P1 C11 C111 -132.21(11)
C12 P1 C11 C115 161.48(11)
C13 P1 C11 C115 -65.98(13)
C14 P1 C11 C115 49.27(13)
C115 C11 C111 C112 0.2(2)
P1 C11 C111 C112 -178.28(11)
C11 C111 C112 C113 -0.4(2)
C111 C112 C113 C114 0.4(2)
C112 C113 C114 C115 -0.3(3)
C113 C114 C115 C11 0.1(3)
C111 C11 C115 C114 -0.1(2)
P1 C11 C115 C114 178.44(13)
C11 P1 C12 C121 82.19(12)
C13 P1 C12 C121 -45.91(13)
C14 P1 C12 C121 -163.62(11)
C11 P1 C12 Al1 -101.05(7)
C13 P1 C12 Al1 130.85(7)
C14 P1 C12 Al1 13.14(8)
P1 C12 C121 C122 179.82(11)
Al1 C12 C121 C122 4.4(2)
C12 C121 C122 C124 -7.5(2)
C12 C121 C122 C125 113.60(16)
C12 C121 C122 C123 -129.06(15)
C12 P1 C13 C131 -53.76(12)
C11 P1 C13 C131 174.88(10)
C14 P1 C13 C131 60.98(12)
C12 P1 C14 O12 162.85(12)
C11 P1 C14 O12 -76.51(13)
C13 P1 C14 O12 38.80(14)
C12 P1 C14 O11 -18.48(11)
C11 P1 C14 O11 102.17(10)
C13 P1 C14 O11 -142.52(10)
O12 C14 O11 Al1 -165.29(12)
P1 C14 O11 Al1 16.16(14)
C14 O11 Al1 C15 110.84(12)
C14 O11 Al1 C16 -122.13(11)
C14 O11 Al1 C12 -6.40(11)
C121 C12 Al1 O11 169.25(15)
P1 C12 Al1 O11 -6.51(7)
C121 C12 Al1 C15 64.44(17)
P1 C12 Al1 C15 -111.32(8)
C121 C12 Al1 C16 -79.71(16)
P1 C12 Al1 C16 104.53(7)
O11 Al1 C15 C151 -70.49(12)
C16 Al1 C15 C151 170.31(11)
C12 Al1 C15 C151 28.49(14)
O11 Al1 C16 C161 90.73(13)
C15 Al1 C16 C161 -153.17(12)
C12 Al1 C16 C161 -10.47(14)
